data_7124337
loop_
_publ_author_name
'Fostvedt, Jade I.'
'Lohrey, Trevor D.'
'Bergman, Robert G.'
'Arnold, John'

_publ_section_title
;
 Structural diversity in multinuclear tantalum polyhydrides formed via
 reductive hydrogenolysis of metal--carbon bonds
;
_journal_name_full 'Chemical Communications'
_journal_paper_doi 10.1039/C9CC07686G
_journal_year 2019
_chemical_formula_moiety 'C55 H68 B2 Cl2 N8 Ta2, C7 H8'
_chemical_formula_sum 'C55 H68 B2 Cl2 N8 Ta2'
_chemical_formula_weight 1295.59
_chemical_name_systematic
Bis[(bis(3-(2,4,6-trimethylphenyl)-imidazole-2-ylidene)dihydrido)boron-chlorido-tantalum(IV)]-tetrakis(\m-hydrido)
_chemical_properties_physical Air-sensitive,Moisture-sensitive,Oxygen-sensitive
_chemical_temperature_decomposition 439
_space_group_crystal_system monoclinic
_space_group_IT_number 14
_space_group_name_Hall '-P 2ybc'
_space_group_name_H-M_alt 'P 1 21/c 1'
_symmetry_space_group_name_Hall '-P 2ybc'
_symmetry_space_group_name_H-M 'P 1 21/c 1'
_atom_sites_solution_hydrogens mixed
_atom_sites_solution_primary iterative
_atom_sites_solution_secondary difmap
_audit_creation_method SHELXL-2018/3
_audit_update_record
;
2019-08-31 deposited with the CCDC.    2019-10-10 downloaded from the CCDC.
;
_cell_angle_alpha 90
_cell_angle_beta 96.747(2)
_cell_angle_gamma 90
_cell_formula_units_Z 4
_cell_length_a 16.6448(3)
_cell_length_b 17.7225(4)
_cell_length_c 18.6699(4)
_cell_measurement_reflns_used 27791
_cell_measurement_temperature 100(2)
_cell_measurement_theta_max 29.6950
_cell_measurement_theta_min 3.2950
_cell_volume 5469.2(2)
_computing_structure_refinement 'SHELXL-2018/3 (Sheldrick, 2018)'
_diffrn_ambient_temperature 100(2)
_diffrn_detector_area_resol_mean 5.8140
_diffrn_measured_fraction_theta_full 0.998
_diffrn_measured_fraction_theta_max 0.998
_diffrn_measurement_device_type 'ROD, Synergy Custom DW system, Pilatus 200K'
_diffrn_radiation_type MoK\a
_diffrn_radiation_wavelength 0.71073
_diffrn_reflns_av_R_equivalents 0.0653
_diffrn_reflns_av_unetI/netI 0.0366
_diffrn_reflns_Laue_measured_fraction_full 0.998
_diffrn_reflns_Laue_measured_fraction_max 0.998
_diffrn_reflns_limit_h_max 20
_diffrn_reflns_limit_h_min -20
_diffrn_reflns_limit_k_max 22
_diffrn_reflns_limit_k_min -22
_diffrn_reflns_limit_l_max 23
_diffrn_reflns_limit_l_min -23
_diffrn_reflns_number 72862
_diffrn_reflns_point_group_measured_fraction_full 0.998
_diffrn_reflns_point_group_measured_fraction_max 0.998
_diffrn_reflns_theta_full 25.242
_diffrn_reflns_theta_max 26.372
_diffrn_reflns_theta_min 3.180
_diffrn_source 'Rotating-anode X-Ray tube'
_exptl_absorpt_coefficient_mu 4.140
_exptl_absorpt_correction_T_max 1.00000
_exptl_absorpt_correction_T_min 0.68207
_exptl_absorpt_correction_type multi-scan
_exptl_absorpt_process_details
;
CrysAlisPro 1.171.39.37b (Rigaku Oxford Diffraction, 2017)
Empirical absorption correction using spherical harmonics,
 implemented in SCALE3 ABSPACK scaling algorithm.
;
_exptl_crystal_colour brown
_exptl_crystal_density_diffrn 1.573
_exptl_crystal_description block
_exptl_crystal_F_000 2576
_exptl_crystal_recrystallization_method 'Re-crystallisation from solvent: toluene, hexane'
_exptl_crystal_size_max 0.200
_exptl_crystal_size_mid 0.150
_exptl_crystal_size_min 0.060
_refine_diff_density_max 2.074
_refine_diff_density_min -1.248
_refine_diff_density_rms 0.110
_refine_ls_extinction_method none
_refine_ls_goodness_of_fit_ref 1.040
_refine_ls_hydrogen_treatment mixed
_refine_ls_matrix_type full
_refine_ls_number_parameters 667
_refine_ls_number_reflns 11163
_refine_ls_number_restraints 1
_refine_ls_restrained_S_all 1.042
_refine_ls_R_factor_all 0.0357
_refine_ls_R_factor_gt 0.0268
_refine_ls_shift/su_max 0.002
_refine_ls_shift/su_mean 0.000
_refine_ls_structure_factor_coef Fsqd
_refine_ls_weighting_details 'w=1/[\s^2^(Fo^2^)+(0.0212P)^2^+6.5258P] where P=(Fo^2^+2Fc^2^)/3'
_refine_ls_weighting_scheme calc
_refine_ls_wR_factor_gt 0.0621
_refine_ls_wR_factor_ref 0.0654
_reflns_Friedel_coverage 0.000
_reflns_number_gt 9142
_reflns_number_total 11163
_reflns_threshold_expression 'I > 2\s(I)'
_cod_data_source_file c9cc07686g7.cif
_cod_data_source_block jif006
_cod_depositor_comments
;
The following automatic conversions were performed:

'_chemical_melting_point' tag was changed to
'_chemical_temperature_decomposition' since the value had been '439
(decomp)'. The value '439 (decomp)' was changed to '439'.

Automatic conversion script
Id: cif_fix_values 4973 2017-02-22 13:04:09Z antanas 
;
_cod_database_code 7124337
_shelx_shelxl_version_number 2018/3
_shelx_space_group_comment
;
The symmetry employed for this shelxl refinement is uniquely defined
by the following loop, which should always be used as a source of
symmetry information in preference to the above space-group names.
They are only intended as comments.
;
_shelx_estimated_absorpt_t_min 0.491
_shelx_estimated_absorpt_t_max 0.789

loop_
_space_group_symop_operation_xyz
'x, y, z'
'-x, y+1/2, -z+1/2'
'-x, -y, -z'
'x, -y-1/2, z-1/2'

loop_
_atom_site_label
_atom_site_type_symbol
_atom_site_fract_x
_atom_site_fract_y
_atom_site_fract_z
_atom_site_U_iso_or_equiv
_atom_site_adp_type
_atom_site_occupancy
_atom_site_site_symmetry_order
_atom_site_calc_flag
_atom_site_refinement_flags_posn
_atom_site_refinement_flags_adp
Ta1 Ta 0.21103(2) 0.50161(2) 0.19080(2) 0.01234(4) Uani 1 1 d D .
H H 0.185(2) 0.556(2) 0.2565(19) 0.026(10) Uiso 1 1 d . .
HA H 0.293(2) 0.4411(19) 0.2377(17) 0.018(9) Uiso 1 1 d . .
HB H 0.295(2) 0.562(2) 0.2565(19) 0.033(11) Uiso 1 1 d . .
HC H 0.189(2) 0.451(2) 0.2729(14) 0.038(11) Uiso 1 1 d D .
Ta2 Ta 0.27164(2) 0.50470(2) 0.32326(2) 0.01168(4) Uani 1 1 d . .
Cl1 Cl 0.27483(5) 0.56618(5) 0.10423(4) 0.02310(17) Uani 1 1 d . .
Cl2 Cl 0.20546(5) 0.56641(5) 0.40972(4) 0.02191(17) Uani 1 1 d . .
N1 N 0.03829(16) 0.58357(14) 0.15498(14) 0.0180(6) Uani 1 1 d . .
N2 N 0.01651(16) 0.46509(15) 0.17239(14) 0.0173(6) Uani 1 1 d . .
N3 N 0.10023(17) 0.35203(14) 0.15046(14) 0.0179(6) Uani 1 1 d . .
N4 N 0.21277(16) 0.34115(14) 0.10376(14) 0.0175(6) Uani 1 1 d . .
N5 N 0.43662(16) 0.59867(14) 0.36160(14) 0.0172(6) Uani 1 1 d . .
N6 N 0.46789(16) 0.48214(14) 0.34268(13) 0.0149(5) Uani 1 1 d . .
N7 N 0.39440(16) 0.36452(14) 0.36555(14) 0.0161(5) Uani 1 1 d . .
N8 N 0.28635(15) 0.34855(14) 0.41827(13) 0.0155(5) Uani 1 1 d . .
C1 C 0.0699(2) 0.6185(2) 0.01210(18) 0.0279(8) Uani 1 1 d . .
H1A H 0.100716 0.571364 0.017997 0.042 Uiso 1 1 calc R U
H1B H 0.079894 0.642901 -0.033137 0.042 Uiso 1 1 calc R U
H1C H 0.012058 0.607572 0.010902 0.042 Uiso 1 1 calc R U
C2 C 0.0961(2) 0.67028(18) 0.07426(17) 0.0206(7) Uani 1 1 d . .
C3 C 0.1381(2) 0.73685(19) 0.06467(18) 0.0221(7) Uani 1 1 d . .
H3 H 0.151481 0.749067 0.017957 0.027 Uiso 1 1 calc R U
C4 C 0.1611(2) 0.78602(19) 0.12173(19) 0.0246(7) Uani 1 1 d . .
C5 C 0.2077(2) 0.8569(2) 0.1107(2) 0.0358(9) Uani 1 1 d . .
H5A H 0.180130 0.900178 0.129500 0.054 Uiso 1 1 calc R U
H5B H 0.211070 0.864116 0.059085 0.054 Uiso 1 1 calc R U
H5C H 0.262413 0.852632 0.136311 0.054 Uiso 1 1 calc R U
C6 C 0.1387(2) 0.76821(18) 0.18936(18) 0.0231(7) Uani 1 1 d . .
H6 H 0.152057 0.802406 0.228125 0.028 Uiso 1 1 calc R U
C7 C 0.0977(2) 0.70247(18) 0.20209(17) 0.0193(7) Uani 1 1 d . .
C8 C 0.0733(2) 0.68553(19) 0.27555(18) 0.0255(8) Uani 1 1 d . .
H8A H 0.015645 0.696638 0.275816 0.038 Uiso 1 1 calc R U
H8B H 0.105127 0.716812 0.311727 0.038 Uiso 1 1 calc R U
H8C H 0.083221 0.632112 0.286918 0.038 Uiso 1 1 calc R U
C9 C 0.0785(2) 0.65369(17) 0.14389(17) 0.0186(7) Uani 1 1 d . .
C10 C -0.0448(2) 0.5740(2) 0.14779(19) 0.0271(8) Uani 1 1 d . .
H10 H -0.084809 0.611903 0.137267 0.032 Uiso 1 1 calc R U
C11 C -0.0575(2) 0.50040(18) 0.1587(2) 0.0257(8) Uani 1 1 d . .
H11 H -0.108835 0.476603 0.157204 0.031 Uiso 1 1 calc R U
C12 C 0.07660(19) 0.51637(18) 0.17028(16) 0.0159(6) Uani 1 1 d . .
C13 C 0.0991(2) 0.28396(18) 0.11480(18) 0.0223(7) Uani 1 1 d . .
H13 H 0.056415 0.248068 0.111618 0.027 Uiso 1 1 calc R U
C14 C 0.1687(2) 0.27690(18) 0.08517(18) 0.0237(7) Uani 1 1 d . .
H14 H 0.184286 0.235851 0.057115 0.028 Uiso 1 1 calc R U
C15 C 0.17098(19) 0.38842(17) 0.14427(16) 0.0149(6) Uani 1 1 d . .
C16 C 0.29130(19) 0.35492(16) 0.08121(16) 0.0155(6) Uani 1 1 d . .
C17 C 0.29774(19) 0.39664(17) 0.01899(16) 0.0161(6) Uani 1 1 d . .
C18 C 0.2236(2) 0.42583(19) -0.02689(17) 0.0212(7) Uani 1 1 d . .
H18A H 0.183240 0.385509 -0.034455 0.032 Uiso 1 1 calc R U
H18B H 0.238551 0.442535 -0.073597 0.032 Uiso 1 1 calc R U
H18C H 0.200982 0.468401 -0.002444 0.032 Uiso 1 1 calc R U
C19 C 0.37418(19) 0.40860(17) -0.00124(16) 0.0175(6) Uani 1 1 d . .
H19 H 0.379586 0.438145 -0.042860 0.021 Uiso 1 1 calc R U
C20 C 0.4433(2) 0.37859(18) 0.03763(18) 0.0212(7) Uani 1 1 d . .
C21 C 0.5256(2) 0.3918(2) 0.01425(19) 0.0275(8) Uani 1 1 d . .
H21A H 0.542916 0.346582 -0.009907 0.041 Uiso 1 1 calc R U
H21B H 0.564363 0.402903 0.056594 0.041 Uiso 1 1 calc R U
H21C H 0.523067 0.434640 -0.019167 0.041 Uiso 1 1 calc R U
C22 C 0.4342(2) 0.33495(18) 0.09806(17) 0.0208(7) Uani 1 1 d . .
H22 H 0.480821 0.313102 0.124286 0.025 Uiso 1 1 calc R U
C23 C 0.3587(2) 0.32231(17) 0.12133(16) 0.0182(7) Uani 1 1 d . .
C24 C 0.3500(2) 0.27427(19) 0.18603(17) 0.0243(8) Uani 1 1 d . .
H24A H 0.319740 0.302104 0.219465 0.036 Uiso 1 1 calc R U
H24B H 0.403725 0.261412 0.210190 0.036 Uiso 1 1 calc R U
H24C H 0.320809 0.227900 0.170741 0.036 Uiso 1 1 calc R U
C25 C 0.3990(2) 0.6288(2) 0.50354(18) 0.0297(8) Uani 1 1 d . .
H25A H 0.374412 0.578875 0.494670 0.045 Uiso 1 1 calc R U
H25B H 0.382782 0.649637 0.548278 0.045 Uiso 1 1 calc R U
H25C H 0.458037 0.624128 0.507974 0.045 Uiso 1 1 calc R U
C26 C 0.37094(19) 0.68042(18) 0.44162(17) 0.0196(7) Uani 1 1 d . .
C27 C 0.3246(2) 0.74387(19) 0.45191(18) 0.0236(7) Uani 1 1 d . .
H27 H 0.310897 0.754735 0.498811 0.028 Uiso 1 1 calc R U
C28 C 0.2975(2) 0.79210(18) 0.39478(18) 0.0207(7) Uani 1 1 d . .
C29 C 0.2465(2) 0.8597(2) 0.4070(2) 0.0305(8) Uani 1 1 d . .
H29A H 0.272489 0.905263 0.390957 0.046 Uiso 1 1 calc R U
H29B H 0.240689 0.863945 0.458453 0.046 Uiso 1 1 calc R U
H29C H 0.192953 0.853880 0.379493 0.046 Uiso 1 1 calc R U
C30 C 0.3195(2) 0.77594(17) 0.32723(18) 0.0198(7) Uani 1 1 d . .
H30 H 0.302000 0.808858 0.288362 0.024 Uiso 1 1 calc R U
C31 C 0.36658(19) 0.71314(17) 0.31371(17) 0.0177(7) Uani 1 1 d . .
C32 C 0.3908(2) 0.70014(19) 0.24005(18) 0.0250(8) Uani 1 1 d . .
H32A H 0.431903 0.737175 0.230510 0.037 Uiso 1 1 calc R U
H32B H 0.343298 0.705601 0.204047 0.037 Uiso 1 1 calc R U
H32C H 0.412899 0.649121 0.237332 0.037 Uiso 1 1 calc R U
C33 C 0.39005(19) 0.66547(17) 0.37229(17) 0.0172(6) Uani 1 1 d . .
C34 C 0.51975(19) 0.59442(18) 0.37259(17) 0.0201(7) Uani 1 1 d . .
H34 H 0.556351 0.634499 0.386004 0.024 Uiso 1 1 calc R U
C35 C 0.53882(19) 0.52186(18) 0.36047(17) 0.0184(7) Uani 1 1 d . .
H35 H 0.591952 0.501579 0.363642 0.022 Uiso 1 1 calc R U
C36 C 0.40428(19) 0.52914(17) 0.34364(15) 0.0143(6) Uani 1 1 d . .
C37 C 0.4041(2) 0.29873(17) 0.40491(18) 0.0200(7) Uani 1 1 d . .
H37 H 0.449805 0.266227 0.407982 0.024 Uiso 1 1 calc R U
C38 C 0.3371(2) 0.28862(18) 0.43842(18) 0.0214(7) Uani 1 1 d . .
H38 H 0.326942 0.248273 0.469638 0.026 Uiso 1 1 calc R U
C39 C 0.32179(19) 0.39611(17) 0.37287(16) 0.0151(6) Uani 1 1 d . .
C40 C 0.20918(19) 0.35968(17) 0.44417(17) 0.0170(6) Uani 1 1 d . .
C41 C 0.1416(2) 0.32509(18) 0.40763(18) 0.0206(7) Uani 1 1 d . .
C42 C 0.1493(2) 0.2744(2) 0.34350(19) 0.0278(8) Uani 1 1 d . .
H42A H 0.173888 0.302676 0.306598 0.042 Uiso 1 1 calc R U
H42B H 0.095466 0.256775 0.323450 0.042 Uiso 1 1 calc R U
H42C H 0.183348 0.230918 0.358946 0.042 Uiso 1 1 calc R U
C43 C 0.0671(2) 0.33674(19) 0.43348(19) 0.0238(7) Uani 1 1 d . .
H43 H 0.020044 0.313538 0.409432 0.029 Uiso 1 1 calc R U
C44 C 0.0605(2) 0.38138(18) 0.49340(19) 0.0236(7) Uani 1 1 d . .
C45 C -0.0198(2) 0.3945(2) 0.5211(2) 0.0319(8) Uani 1 1 d . .
H45A H -0.056046 0.421335 0.484519 0.048 Uiso 1 1 calc R U
H45B H -0.011723 0.424747 0.565300 0.048 Uiso 1 1 calc R U
H45C H -0.043925 0.345827 0.531558 0.048 Uiso 1 1 calc R U
C46 C 0.1302(2) 0.41399(18) 0.52898(17) 0.0198(7) Uani 1 1 d . .
H46 H 0.126067 0.444059 0.570522 0.024 Uiso 1 1 calc R U
C47 C 0.20528(19) 0.40374(17) 0.50541(17) 0.0181(7) Uani 1 1 d . .
C48 C 0.27946(19) 0.43786(19) 0.54698(17) 0.0208(7) Uani 1 1 d . .
H48A H 0.300069 0.403894 0.586322 0.031 Uiso 1 1 calc R U
H48B H 0.265461 0.486592 0.567008 0.031 Uiso 1 1 calc R U
H48C H 0.321112 0.445303 0.514667 0.031 Uiso 1 1 calc R U
B1 B 0.0293(2) 0.3803(2) 0.1914(2) 0.0210(8) Uani 1 1 d . .
H1D H 0.047(2) 0.377(2) 0.252(2) 0.031(10) Uiso 1 1 d . .
H1E H -0.026(2) 0.3503(19) 0.1727(18) 0.021(9) Uiso 1 1 d . .
B2 B 0.4600(2) 0.3979(2) 0.3209(2) 0.0172(7) Uani 1 1 d . .
H2A H 0.4426(18) 0.3946(17) 0.2603(16) 0.008(8) Uiso 1 1 d . .
H2B H 0.518(2) 0.3700(18) 0.3341(17) 0.016(8) Uiso 1 1 d . .
C49 C 0.6426(3) 0.6177(2) 0.20045(19) 0.0368(10) Uani 1 1 d . .
H49 H 0.656961 0.669384 0.197321 0.044 Uiso 1 1 calc R U
C50 C 0.5656(3) 0.5958(3) 0.1762(2) 0.0485(12) Uani 1 1 d . .
H50 H 0.527888 0.633031 0.157286 0.058 Uiso 1 1 calc R U
C51 C 0.5409(3) 0.5229(3) 0.1781(2) 0.0503(12) Uani 1 1 d . .
H51 H 0.486767 0.508540 0.162002 0.060 Uiso 1 1 calc R U
C52 C 0.6004(3) 0.4690(3) 0.2057(2) 0.0470(11) Uani 1 1 d . .
H52 H 0.586128 0.417129 0.206964 0.056 Uiso 1 1 calc R U
C53 C 0.6773(3) 0.4905(2) 0.2301(2) 0.0450(12) Uani 1 1 d . .
H53 H 0.715970 0.453536 0.247945 0.054 Uiso 1 1 calc R U
C54 C 0.7002(3) 0.5669(3) 0.2293(2) 0.0416(10) Uani 1 1 d . .
C55 C 0.7826(3) 0.5898(3) 0.2577(3) 0.0575(13) Uani 1 1 d . .
H55A H 0.807961 0.615808 0.219789 0.086 Uiso 1 1 calc R U
H55B H 0.814484 0.545035 0.273394 0.086 Uiso 1 1 calc R U
H55C H 0.780436 0.623893 0.298727 0.086 Uiso 1 1 calc R U

loop_
_atom_site_aniso_label
_atom_site_aniso_U_11
_atom_site_aniso_U_22
_atom_site_aniso_U_33
_atom_site_aniso_U_23
_atom_site_aniso_U_13
_atom_site_aniso_U_12
Ta1 0.01279(7) 0.01149(7) 0.01228(7) -0.00036(4) -0.00040(5) 0.00152(4)
Ta2 0.01129(7) 0.01106(7) 0.01234(7) 0.00029(4) -0.00002(5) -0.00035(5)
Cl1 0.0287(4) 0.0240(4) 0.0171(4) 0.0026(3) 0.0048(3) -0.0021(3)
Cl2 0.0240(4) 0.0251(4) 0.0170(4) -0.0023(3) 0.0043(3) 0.0052(3)
N1 0.0127(13) 0.0158(13) 0.0246(14) -0.0021(11) -0.0016(11) 0.0009(11)
N2 0.0127(13) 0.0168(14) 0.0229(14) -0.0041(11) 0.0043(11) -0.0008(11)
N3 0.0222(15) 0.0138(13) 0.0181(13) 0.0009(10) 0.0038(11) -0.0014(11)
N4 0.0219(15) 0.0143(13) 0.0171(13) -0.0031(10) 0.0057(11) 0.0021(11)
N5 0.0127(14) 0.0125(13) 0.0260(14) 0.0012(10) -0.0002(11) -0.0014(10)
N6 0.0125(13) 0.0154(13) 0.0164(13) 0.0032(10) -0.0009(10) -0.0021(10)
N7 0.0184(14) 0.0129(13) 0.0168(13) 0.0014(10) 0.0015(11) 0.0001(10)
N8 0.0129(13) 0.0145(13) 0.0192(13) 0.0025(10) 0.0025(10) -0.0021(10)
C1 0.029(2) 0.033(2) 0.0213(18) -0.0047(14) -0.0015(15) 0.0024(16)
C2 0.0194(17) 0.0184(16) 0.0232(17) 0.0009(13) -0.0013(14) 0.0049(13)
C3 0.0219(18) 0.0243(18) 0.0206(17) 0.0039(13) 0.0037(14) 0.0063(14)
C4 0.0231(18) 0.0197(17) 0.0300(19) 0.0062(14) -0.0008(15) 0.0036(14)
C5 0.035(2) 0.027(2) 0.044(2) 0.0052(17) 0.0020(18) -0.0065(17)
C6 0.0253(19) 0.0164(16) 0.0262(18) -0.0022(13) -0.0029(14) 0.0020(14)
C7 0.0198(17) 0.0169(16) 0.0206(16) -0.0009(12) -0.0005(13) 0.0059(13)
C8 0.032(2) 0.0213(17) 0.0232(18) -0.0003(13) 0.0050(15) 0.0070(15)
C9 0.0169(16) 0.0132(15) 0.0248(17) 0.0014(12) -0.0008(13) 0.0028(12)
C10 0.0179(18) 0.0240(18) 0.038(2) -0.0040(15) -0.0008(15) 0.0050(14)
C11 0.0134(16) 0.0229(19) 0.040(2) -0.0070(14) 0.0017(15) -0.0002(13)
C12 0.0171(16) 0.0175(15) 0.0133(14) -0.0013(12) 0.0024(12) 0.0013(12)
C13 0.0232(18) 0.0144(16) 0.0297(18) -0.0019(13) 0.0043(15) -0.0045(13)
C14 0.0295(19) 0.0120(16) 0.0305(19) -0.0062(13) 0.0075(15) -0.0042(14)
C15 0.0164(16) 0.0133(15) 0.0148(15) 0.0018(11) 0.0011(12) 0.0042(12)
C16 0.0173(16) 0.0109(14) 0.0187(15) -0.0047(11) 0.0036(12) 0.0013(12)
C17 0.0196(17) 0.0138(15) 0.0148(15) -0.0045(11) 0.0022(13) 0.0004(12)
C18 0.0201(17) 0.0228(17) 0.0203(16) 0.0013(13) 0.0005(13) 0.0038(14)
C19 0.0211(17) 0.0153(15) 0.0162(15) -0.0017(12) 0.0026(13) 0.0001(13)
C20 0.0203(18) 0.0194(17) 0.0239(17) -0.0064(13) 0.0029(14) 0.0012(13)
C21 0.0186(17) 0.035(2) 0.0297(19) -0.0016(15) 0.0042(14) 0.0013(15)
C22 0.0195(17) 0.0177(16) 0.0238(17) -0.0019(13) -0.0029(14) 0.0030(13)
C23 0.0238(18) 0.0122(15) 0.0181(16) -0.0022(12) -0.0002(13) 0.0023(13)
C24 0.030(2) 0.0185(17) 0.0228(17) 0.0035(13) -0.0024(15) 0.0024(14)
C25 0.031(2) 0.036(2) 0.0205(18) 0.0018(15) -0.0043(15) -0.0046(16)
C26 0.0153(16) 0.0215(17) 0.0207(16) 0.0008(13) -0.0031(13) -0.0046(13)
C27 0.0246(19) 0.0260(18) 0.0206(17) -0.0053(13) 0.0037(14) -0.0062(14)
C28 0.0183(17) 0.0179(16) 0.0256(17) -0.0019(13) 0.0012(14) -0.0030(13)
C29 0.031(2) 0.0240(19) 0.038(2) -0.0019(15) 0.0112(17) 0.0073(16)
C30 0.0200(17) 0.0131(15) 0.0255(17) 0.0018(12) -0.0004(14) -0.0010(13)
C31 0.0157(16) 0.0152(15) 0.0219(16) -0.0019(12) 0.0009(13) -0.0041(12)
C32 0.032(2) 0.0182(17) 0.0257(18) 0.0013(13) 0.0056(15) -0.0022(14)
C33 0.0129(16) 0.0155(15) 0.0225(16) -0.0020(12) -0.0012(13) -0.0042(12)
C34 0.0145(16) 0.0195(17) 0.0253(17) -0.0013(13) -0.0024(13) -0.0050(13)
C35 0.0126(15) 0.0203(16) 0.0218(16) 0.0010(13) 0.0000(13) -0.0017(13)
C36 0.0163(16) 0.0139(15) 0.0125(14) 0.0017(11) 0.0009(12) -0.0020(12)
C37 0.0196(17) 0.0126(15) 0.0274(18) 0.0025(12) 0.0016(14) 0.0011(13)
C38 0.0231(18) 0.0127(15) 0.0284(18) 0.0050(13) 0.0027(14) 0.0022(13)
C39 0.0144(15) 0.0156(15) 0.0148(14) -0.0023(11) -0.0005(12) 0.0000(12)
C40 0.0186(17) 0.0105(15) 0.0226(16) 0.0051(12) 0.0060(13) -0.0018(12)
C41 0.0202(17) 0.0130(15) 0.0285(18) 0.0031(13) 0.0025(14) -0.0033(13)
C42 0.027(2) 0.0228(18) 0.033(2) -0.0072(15) 0.0005(16) -0.0051(15)
C43 0.0151(17) 0.0212(17) 0.0346(19) 0.0032(14) 0.0010(14) -0.0052(13)
C44 0.0197(18) 0.0174(16) 0.0343(19) 0.0059(14) 0.0063(15) 0.0000(13)
C45 0.0201(18) 0.029(2) 0.047(2) -0.0002(17) 0.0084(17) -0.0015(15)
C46 0.0206(17) 0.0171(16) 0.0219(16) 0.0026(12) 0.0040(13) 0.0013(13)
C47 0.0182(17) 0.0130(15) 0.0226(16) 0.0066(12) 0.0003(13) -0.0015(12)
C48 0.0181(17) 0.0232(17) 0.0207(16) 0.0016(13) 0.0010(13) -0.0027(13)
B1 0.020(2) 0.0182(19) 0.026(2) -0.0007(15) 0.0072(16) -0.0001(15)
B2 0.0162(18) 0.0159(17) 0.0200(18) 0.0026(14) 0.0034(14) 0.0003(14)
C49 0.063(3) 0.026(2) 0.0244(19) -0.0024(15) 0.0165(19) 0.0072(19)
C50 0.068(3) 0.051(3) 0.028(2) -0.0031(19) 0.010(2) 0.016(2)
C51 0.084(4) 0.044(3) 0.028(2) -0.0018(19) 0.025(2) 0.001(2)
C52 0.073(4) 0.038(2) 0.034(2) -0.0001(18) 0.020(2) 0.003(2)
C53 0.077(4) 0.029(2) 0.033(2) 0.0016(17) 0.023(2) 0.007(2)
C54 0.051(3) 0.050(3) 0.026(2) -0.0021(18) 0.0164(19) 0.004(2)
C55 0.061(3) 0.071(4) 0.046(3) 0.005(2) 0.030(2) 0.000(3)

loop_
_atom_type_symbol
_atom_type_description
_atom_type_scat_dispersion_real
_atom_type_scat_dispersion_imag
_atom_type_scat_source
C C 0.0033 0.0016 'International Tables Vol C Tables 4.2.6.8 and 6.1.1.4'
H H 0.0000 0.0000 'International Tables Vol C Tables 4.2.6.8 and 6.1.1.4'
B B 0.0013 0.0007 'International Tables Vol C Tables 4.2.6.8 and 6.1.1.4'
Cl Cl 0.1484 0.1585 'International Tables Vol C Tables 4.2.6.8 and 6.1.1.4'
N N 0.0061 0.0033 'International Tables Vol C Tables 4.2.6.8 and 6.1.1.4'
Ta Ta -0.7052 6.5227 'International Tables Vol C Tables 4.2.6.8 and 6.1.1.4'

loop_
_geom_angle_atom_site_label_1
_geom_angle_atom_site_label_2
_geom_angle_atom_site_label_3
_geom_angle
C12 Ta1 C15 78.11(11)
C12 Ta1 Cl1 110.52(8)
C15 Ta1 Cl1 107.88(8)
C12 Ta1 Ta2 115.79(8)
C15 Ta1 Ta2 117.15(7)
Cl1 Ta1 Ta2 119.91(2)
C36 Ta2 C39 77.59(11)
C36 Ta2 Cl2 109.18(8)
C39 Ta2 Cl2 107.37(8)
C36 Ta2 Ta1 115.94(7)
C39 Ta2 Ta1 117.64(7)
Cl2 Ta2 Ta1 120.96(2)
C12 N1 C10 110.5(3)
C12 N1 C9 124.8(3)
C10 N1 C9 124.7(3)
C12 N2 C11 109.7(3)
C12 N2 B1 125.0(3)
C11 N2 B1 125.2(3)
C15 N3 C13 109.7(3)
C15 N3 B1 127.0(3)
C13 N3 B1 123.3(3)
C15 N4 C14 110.8(3)
C15 N4 C16 126.5(3)
C14 N4 C16 122.8(3)
C36 N5 C34 110.3(3)
C36 N5 C33 124.8(3)
C34 N5 C33 124.9(3)
C36 N6 C35 109.4(3)
C36 N6 B2 123.8(3)
C35 N6 B2 126.7(3)
C39 N7 C37 110.3(3)
C39 N7 B2 125.8(3)
C37 N7 B2 123.9(3)
C39 N8 C38 110.3(3)
C39 N8 C40 126.0(3)
C38 N8 C40 123.7(3)
C3 C2 C9 117.5(3)
C3 C2 C1 121.4(3)
C9 C2 C1 121.1(3)
C2 C3 C4 121.8(3)
C6 C4 C3 118.2(3)
C6 C4 C5 120.7(3)
C3 C4 C5 121.1(3)
C7 C6 C4 122.4(3)
C6 C7 C9 117.4(3)
C6 C7 C8 121.0(3)
C9 C7 C8 121.6(3)
C7 C9 C2 122.7(3)
C7 C9 N1 119.4(3)
C2 C9 N1 117.9(3)
C11 C10 N1 106.2(3)
C10 C11 N2 108.4(3)
N2 C12 N1 105.2(3)
N2 C12 Ta1 130.0(2)
N1 C12 Ta1 124.8(2)
C14 C13 N3 108.4(3)
C13 C14 N4 106.1(3)
N3 C15 N4 104.9(3)
N3 C15 Ta1 127.5(2)
N4 C15 Ta1 127.6(2)
C17 C16 C23 122.1(3)
C17 C16 N4 119.7(3)
C23 C16 N4 118.2(3)
C19 C17 C16 118.2(3)
C19 C17 C18 120.6(3)
C16 C17 C18 121.2(3)
C17 C19 C20 121.9(3)
C22 C20 C19 118.3(3)
C22 C20 C21 120.8(3)
C19 C20 C21 120.9(3)
C20 C22 C23 122.0(3)
C22 C23 C16 117.5(3)
C22 C23 C24 121.2(3)
C16 C23 C24 121.2(3)
C27 C26 C33 118.2(3)
C27 C26 C25 120.9(3)
C33 C26 C25 120.9(3)
C26 C27 C28 121.5(3)
C30 C28 C27 118.2(3)
C30 C28 C29 121.2(3)
C27 C28 C29 120.6(3)
C28 C30 C31 122.8(3)
C30 C31 C33 116.7(3)
C30 C31 C32 120.3(3)
C33 C31 C32 123.0(3)
C26 C33 C31 122.5(3)
C26 C33 N5 118.0(3)
C31 C33 N5 119.5(3)
C35 C34 N5 106.2(3)
C34 C35 N6 108.3(3)
N6 C36 N5 105.8(3)
N6 C36 Ta2 129.7(2)
N5 C36 Ta2 124.5(2)
C38 C37 N7 107.9(3)
C37 C38 N8 106.4(3)
N7 C39 N8 105.1(3)
N7 C39 Ta2 127.1(2)
N8 C39 Ta2 127.7(2)
C41 C40 C47 122.6(3)
C41 C40 N8 118.6(3)
C47 C40 N8 118.9(3)
C40 C41 C43 117.7(3)
C40 C41 C42 120.8(3)
C43 C41 C42 121.4(3)
C44 C43 C41 121.4(3)
C43 C44 C46 118.8(3)
C43 C44 C45 121.5(3)
C46 C44 C45 119.7(3)
C47 C46 C44 121.7(3)
C46 C47 C40 117.7(3)
C46 C47 C48 120.0(3)
C40 C47 C48 122.3(3)
N2 B1 N3 106.8(3)
N6 B2 N7 105.5(3)
C50 C49 C54 121.8(4)
C51 C50 C49 122.6(5)
C50 C51 C52 116.5(5)
C53 C52 C51 121.2(4)
C52 C53 C54 120.7(4)
C49 C54 C53 117.2(4)
C49 C54 C55 122.5(4)
C53 C54 C55 120.3(4)

loop_
_geom_bond_atom_site_label_1
_geom_bond_atom_site_label_2
_geom_bond_distance
Ta1 C12 2.241(3)
Ta1 C15 2.256(3)
Ta1 Cl1 2.3352(8)
Ta1 Ta2 2.55935(17)
Ta2 C36 2.238(3)
Ta2 C39 2.253(3)
Ta2 Cl2 2.3307(8)
N1 C12 1.365(4)
N1 C10 1.385(4)
N1 C9 1.438(4)
N2 C12 1.355(4)
N2 C11 1.379(4)
N2 B1 1.553(4)
N3 C15 1.359(4)
N3 C13 1.377(4)
N3 B1 1.563(5)
N4 C15 1.371(4)
N4 C14 1.377(4)
N4 C16 1.440(4)
N5 C36 1.370(4)
N5 C34 1.377(4)
N5 C33 1.442(4)
N6 C36 1.349(4)
N6 C35 1.381(4)
N6 B2 1.549(4)
N7 C39 1.353(4)
N7 C37 1.378(4)
N7 B2 1.565(4)
N8 C39 1.376(4)
N8 C38 1.381(4)
N8 C40 1.438(4)
C1 C2 1.503(4)
C2 C3 1.394(5)
C2 C9 1.397(5)
C3 C4 1.395(5)
C4 C6 1.394(5)
C4 C5 1.504(5)
C6 C7 1.385(5)
C7 C9 1.396(4)
C7 C8 1.505(5)
C10 C11 1.340(5)
C13 C14 1.348(5)
C16 C17 1.392(4)
C16 C23 1.399(4)
C17 C19 1.385(4)
C17 C18 1.508(4)
C19 C20 1.391(4)
C20 C22 1.391(5)
C20 C21 1.504(5)
C22 C23 1.395(5)
C23 C24 1.499(4)
C25 C26 1.505(4)
C26 C27 1.390(5)
C26 C33 1.394(5)
C27 C28 1.399(5)
C28 C30 1.384(5)
C28 C29 1.501(5)
C30 C31 1.401(4)
C31 C33 1.401(4)
C31 C32 1.495(5)
C34 C35 1.350(5)
C37 C38 1.354(5)
C40 C41 1.388(4)
C40 C47 1.392(4)
C41 C43 1.397(5)
C41 C42 1.514(5)
C43 C44 1.385(5)
C44 C46 1.392(5)
C44 C45 1.507(5)
C46 C47 1.385(5)
C47 C48 1.506(4)
C49 C50 1.364(6)
C49 C54 1.378(6)
C50 C51 1.358(7)
C51 C52 1.429(7)
C52 C53 1.362(7)
C53 C54 1.406(6)
C54 C55 1.469(7)
